data_4309803
loop_
_publ_author_name
'Mah\'e, N.'
'Guillou, O.'
'Daiguebonne, C.'
'G\'erault, Y.'
'Caneschi, A.'
'Sangregorio, C.'
'Chane-Ching, J. Y.'
'Car, P. E.'
'Roisnel, T.'

_publ_section_title
;
 Polynuclear Lanthanide Hydroxo Complexes: New Chemical Precursors for
 Coordination Polymers
;
_journal_coden_ASTM INOCAJ
_journal_issue 22
_journal_name_full 'Inorganic Chemistry'
_journal_page_first 7743
_journal_page_last 7750
_journal_paper_doi 10.1021/ic0401086
_journal_volume 44
_journal_year 2005
_chemical_formula_sum 'Cl Er6 N7 O44'
_chemical_formula_weight 1841.08
_space_group_IT_number 2
_symmetry_cell_setting triclinic
_symmetry_space_group_name_Hall '-P 1'
_symmetry_space_group_name_H-M 'P -1'
_atom_sites_solution_hydrogens geom
_atom_sites_solution_primary direct
_atom_sites_solution_secondary difmap
_audit_creation_method SHELXL-97
_cell_angle_alpha 83.2310(7)
_cell_angle_beta 87.4200(7)
_cell_angle_gamma 87.0650(14)
_cell_formula_units_Z 2
_cell_length_a 10.2125(2)
_cell_length_b 12.5924(2)
_cell_length_c 15.3708(3)
_cell_measurement_temperature 298(2)
_cell_volume 1958.81(6)
_computing_structure_refinement 'SHELXL-97 (Sheldrick, 1997)'
_computing_structure_solution 'SHELXS-97 (Sheldrick, 1990)'
_diffrn_ambient_temperature 298(2)
_diffrn_measured_fraction_theta_full 0.997
_diffrn_measured_fraction_theta_max 0.997
_diffrn_radiation_monochromator graphite
_diffrn_radiation_source 'fine-focus sealed tube'
_diffrn_radiation_type MoK\a
_diffrn_radiation_wavelength 0.71069
_diffrn_reflns_av_R_equivalents 0.1053
_diffrn_reflns_av_sigmaI/netI 0.0774
_diffrn_reflns_limit_h_max 13
_diffrn_reflns_limit_h_min -12
_diffrn_reflns_limit_k_max 17
_diffrn_reflns_limit_k_min -17
_diffrn_reflns_limit_l_max 21
_diffrn_reflns_limit_l_min -21
_diffrn_reflns_number 45305
_diffrn_reflns_theta_full 29.13
_diffrn_reflns_theta_max 29.13
_diffrn_reflns_theta_min 2.96
_exptl_absorpt_coefficient_mu 12.910
_exptl_crystal_density_diffrn 3.121
_exptl_crystal_density_method 'not measured'
_exptl_crystal_F_000 1652
_refine_diff_density_max 6.846
_refine_diff_density_min -2.574
_refine_diff_density_rms 0.457
_refine_ls_extinction_coef 0.00150(18)
_refine_ls_extinction_expression Fc^*^=kFc[1+0.001xFc^2^\l^3^/sin(2\q)]^-1/4^
_refine_ls_extinction_method SHELXL
_refine_ls_goodness_of_fit_ref 1.040
_refine_ls_hydrogen_treatment mixed
_refine_ls_matrix_type full
_refine_ls_number_parameters 531
_refine_ls_number_reflns 10498
_refine_ls_number_restraints 0
_refine_ls_restrained_S_all 1.040
_refine_ls_R_factor_all 0.0904
_refine_ls_R_factor_gt 0.0619
_refine_ls_shift/su_max 0.001
_refine_ls_shift/su_mean 0.000
_refine_ls_structure_factor_coef Fsqd
_refine_ls_weighting_details 'calc w=1/[\s^2^(Fo^2^)+(0.0976P)^2^+15.5838P] where P=(Fo^2^+2Fc^2^)/3'
_refine_ls_weighting_scheme calc
_refine_ls_wR_factor_gt 0.1561
_refine_ls_wR_factor_ref 0.1753
_reflns_number_gt 7614
_reflns_number_total 10498
_reflns_threshold_expression >2sigma(I)
_cod_data_source_file ic0401086_2.cif
_cod_data_source_block multiscan
_cod_depositor_comments
;
The following automatic conversions were performed:

data name '_atom_site_symetry_multiplicity' was replaced with
'_atom_site_symmetry_multiplicity' as specified in the replacement
file 'data/replacement-values/replacement_tags.lst'.

Automatic conversion script
Id: cif_correct_tags 9268 2022-04-12 08:56:07Z antanas 
;
_cod_database_code 4309803

loop_
_symmetry_equiv_pos_as_xyz
'x, y, z'
'-x, -y, -z'

loop_
_atom_site_label
_atom_site_type_symbol
_atom_site_fract_x
_atom_site_fract_y
_atom_site_fract_z
_atom_site_U_iso_or_equiv
_atom_site_adp_type
_atom_site_occupancy
_atom_site_symmetry_multiplicity
_atom_site_calc_flag
_atom_site_refinement_flags
_atom_site_disorder_assembly
_atom_site_disorder_group
Er1 Er 0.55976(5) 0.30945(4) 0.48235(4) 0.02632(15) Uani 1 1 d . . .
Er2 Er 0.39297(5) 0.51924(4) 0.35819(3) 0.02528(15) Uani 1 1 d . . .
Er3 Er 0.70838(5) 0.55310(5) 0.42343(4) 0.02546(15) Uani 1 1 d . . .
O' O 0.5000 0.5000 0.5000 0.028(3) Uani 1 2 d S . .
O1 O 0.3460(8) 0.3654(7) 0.4504(6) 0.0301(19) Uani 1 1 d . . .
O2 O 0.5264(8) 0.6586(7) 0.3794(6) 0.0269(17) Uani 1 1 d . . .
O3 O 0.2734(8) 0.5940(7) 0.4710(6) 0.0297(19) Uani 1 1 d . . .
O4 O 0.5958(8) 0.4307(8) 0.3582(6) 0.0302(19) Uani 1 1 d . . .
OW11 O 0.5105(12) 0.1992(9) 0.3711(7) 0.047(3) Uani 1 1 d . . .
OW12 O 0.7660(13) 0.2320(9) 0.4203(9) 0.056(3) Uani 1 1 d . . .
N1 N 0.5740(15) 0.1000(11) 0.5914(9) 0.047(3) Uani 1 1 d . . .
O11 O 0.6608(11) 0.1673(10) 0.5884(8) 0.051(3) Uani 1 1 d . . .
O12 O 0.4720(14) 0.1303(10) 0.5463(8) 0.058(3) Uani 1 1 d . . .
O13 O 0.5825(17) 0.0133(10) 0.6348(9) 0.073(4) Uani 1 1 d . . .
OW21 O 0.4770(12) 0.5801(9) 0.2115(7) 0.049(3) Uani 1 1 d . . .
OW22 O 0.3524(12) 0.3961(11) 0.2589(8) 0.054(3) Uani 1 1 d . . .
N2 N 0.1450(11) 0.6153(10) 0.2862(7) 0.034(3) Uani 1 1 d . . .
O21 O 0.1483(9) 0.5222(8) 0.3279(8) 0.039(2) Uani 1 1 d . . .
O22 O 0.2495(10) 0.6644(9) 0.2822(7) 0.043(3) Uani 1 1 d . . .
O23 O 0.0450(10) 0.6586(10) 0.2541(8) 0.051(3) Uani 1 1 d . . .
OW31 O 0.8894(11) 0.4413(9) 0.3658(8) 0.050(3) Uani 1 1 d . . .
OW32 O 0.7532(11) 0.6068(10) 0.2686(7) 0.047(3) Uani 1 1 d . . .
N3 N 0.9284(11) 0.6923(11) 0.4415(8) 0.037(3) Uani 1 1 d . . .
O31 O 0.9220(10) 0.5975(9) 0.4808(9) 0.050(3) Uani 1 1 d . . .
O32 O 0.8300(10) 0.7295(9) 0.4002(7) 0.043(2) Uani 1 1 d . . .
O33 O 1.0318(10) 0.7402(10) 0.4403(8) 0.050(3) Uani 1 1 d . . .
Er4 Er -0.12395(5) 0.97267(5) 0.14050(4) 0.02611(15) Uani 1 1 d . . .
Er5 Er 0.20583(5) 0.94621(5) 0.07631(4) 0.02595(15) Uani 1 1 d . . .
Er6 Er 0.02903(6) 1.18876(5) 0.02430(4) 0.02854(16) Uani 1 1 d . . .
O'' O 0.0000 1.0000 0.0000 0.028(3) Uani 1 2 d S . .
O5 O 0.0324(9) 0.8381(7) 0.1153(6) 0.0306(19) Uani 1 1 d . . .
O6 O 0.0660(8) 1.0641(7) 0.1446(6) 0.0281(18) Uani 1 1 d . . .
O7 O 0.2158(9) 1.0981(7) -0.0259(6) 0.0300(19) Uani 1 1 d . . .
O8 O 0.1811(9) 0.8706(8) -0.0539(6) 0.033(2) Uani 1 1 d . . .
OW41 O -0.0458(11) 0.9083(10) 0.2841(7) 0.046(3) Uani 1 1 d . . .
OW42 O -0.1972(11) 1.0889(11) 0.2473(8) 0.055(3) Uani 1 1 d . . .
N4 N -0.3714(11) 0.8773(10) 0.2088(7) 0.036(3) Uani 1 1 d . . .
O41 O -0.2613(9) 0.8310(8) 0.2165(7) 0.040(2) Uani 1 1 d . . .
O42 O -0.3776(9) 0.9700(8) 0.1658(8) 0.043(3) Uani 1 1 d . . .
O43 O -0.4721(10) 0.8319(10) 0.2391(7) 0.047(3) Uani 1 1 d . . .
OW51 O 0.3570(10) 1.0577(9) 0.1378(8) 0.045(3) Uani 1 1 d . . .
OW52 O 0.2303(10) 0.8873(9) 0.2312(7) 0.045(3) Uani 1 1 d . . .
N5 N 0.4442(11) 0.8052(10) 0.0589(8) 0.034(2) Uani 1 1 d . . .
O51 O 0.4328(10) 0.9018(9) 0.0256(8) 0.047(3) Uani 1 1 d . . .
O52 O 0.3424(10) 0.7673(10) 0.0970(8) 0.049(3) Uani 1 1 d . . .
O53 O 0.5505(12) 0.7543(10) 0.0529(9) 0.060(4) Uani 1 1 d . . .
OW61 O -0.0571(16) 1.2833(10) 0.1467(9) 0.069(4) Uani 1 1 d . . .
OW62 O 0.2094(14) 1.2631(11) 0.0936(10) 0.066(4) Uani 1 1 d . . .
N6 N 0.026(3) 1.3948(14) -0.0787(15) 0.093(8) Uani 1 1 d . . .
O61 O -0.078(2) 1.3624(12) -0.0321(10) 0.085(5) Uani 1 1 d . . .
O62 O 0.1267(17) 1.3371(14) -0.0787(11) 0.082(5) Uani 1 1 d . . .
O63 O 0.024(3) 1.486(2) -0.1258(19) 0.144(9) Uiso 1 1 d . . .
Cl1 Cl 0.4061(11) 0.7386(10) -0.1732(6) 0.167(6) Uani 1 1 d . . .
OW1 O 0.7570(18) 0.0099(13) 0.4222(11) 0.085(5) Uani 1 1 d . . .
OW2 O 0.292(3) 0.4664(17) 0.063(2) 0.170(14) Uani 1 1 d . . .
N7 N 0.152(2) 0.1825(19) 0.3370(13) 0.086(7) Uani 1 1 d . . .
O71 O 0.1919(19) 0.1898(16) 0.4141(12) 0.097(6) Uani 1 1 d . . .
072 O 0.103(3) 0.101(2) 0.3258(18) 0.162(12) Uani 1 1 d . . .
073A O 0.220(4) 0.210(5) 0.2726(18) 0.110(17) Uani 0.50 1 d P . .
O73B O 0.133(4) 0.264(4) 0.287(3) 0.095(13) Uani 0.50 1 d P . .

loop_
_atom_site_aniso_label
_atom_site_aniso_U_11
_atom_site_aniso_U_22
_atom_site_aniso_U_33
_atom_site_aniso_U_23
_atom_site_aniso_U_13
_atom_site_aniso_U_12
Er1 0.0303(3) 0.0243(3) 0.0242(3) -0.0017(2) -0.00178(19) -0.0019(2)
Er2 0.0270(3) 0.0266(3) 0.0221(3) -0.0009(2) -0.00358(19) -0.00268(19)
Er3 0.0255(3) 0.0274(3) 0.0235(3) -0.0014(2) -0.00180(18) -0.00400(19)
O' 0.029(6) 0.027(6) 0.027(6) -0.001(5) -0.005(5) 0.003(5)
O1 0.030(4) 0.025(5) 0.035(5) 0.003(4) -0.006(3) -0.002(3)
O2 0.029(4) 0.028(5) 0.024(4) -0.006(3) 0.003(3) -0.003(3)
O3 0.031(5) 0.030(5) 0.027(5) -0.001(4) -0.001(3) 0.003(3)
O4 0.028(4) 0.038(5) 0.025(4) -0.006(4) 0.004(3) -0.006(4)
OW11 0.070(7) 0.032(6) 0.040(6) -0.013(5) -0.004(5) -0.006(5)
OW12 0.072(8) 0.037(6) 0.056(8) -0.008(5) 0.015(6) 0.007(5)
N1 0.071(9) 0.037(7) 0.033(7) -0.004(6) 0.006(6) -0.004(6)
O11 0.051(7) 0.048(7) 0.051(7) -0.002(6) -0.004(5) 0.004(5)
O12 0.088(9) 0.039(7) 0.050(7) -0.001(5) -0.017(6) -0.022(6)
O13 0.127(13) 0.032(7) 0.056(9) 0.012(6) -0.016(8) -0.006(7)
OW21 0.075(8) 0.045(7) 0.026(5) -0.001(5) 0.003(5) -0.005(5)
OW22 0.052(7) 0.072(9) 0.043(7) -0.027(6) -0.012(5) -0.006(6)
N2 0.039(6) 0.045(7) 0.019(5) 0.000(5) -0.010(4) 0.000(5)
O21 0.031(5) 0.027(5) 0.061(7) -0.002(5) -0.017(4) -0.005(4)
O22 0.038(6) 0.046(6) 0.042(6) 0.013(5) -0.008(4) -0.006(4)
O23 0.034(6) 0.065(8) 0.051(7) 0.001(6) -0.011(5) 0.002(5)
OW31 0.040(6) 0.044(7) 0.064(8) -0.003(6) 0.010(5) 0.002(5)
OW32 0.054(7) 0.053(7) 0.032(6) 0.000(5) 0.011(5) -0.012(5)
N3 0.026(6) 0.052(8) 0.036(6) -0.009(6) -0.004(4) -0.007(5)
O31 0.038(6) 0.032(6) 0.079(9) 0.002(6) -0.021(5) 0.001(4)
O32 0.038(5) 0.052(7) 0.036(6) 0.010(5) -0.014(4) -0.001(4)
O33 0.035(6) 0.062(8) 0.053(7) 0.004(6) -0.010(5) -0.024(5)
Er4 0.0248(3) 0.0306(3) 0.0224(3) -0.0008(2) -0.00069(18) -0.0021(2)
Er5 0.0243(3) 0.0292(3) 0.0239(3) -0.0005(2) -0.00268(18) -0.00144(19)
Er6 0.0350(3) 0.0242(3) 0.0267(3) -0.0022(2) -0.0048(2) -0.0029(2)
O'' 0.017(5) 0.033(7) 0.036(7) -0.014(5) -0.002(4) 0.000(4)
O5 0.036(5) 0.026(5) 0.031(5) -0.004(4) -0.003(4) -0.005(3)
O6 0.030(4) 0.032(5) 0.024(4) -0.008(4) -0.008(3) -0.003(3)
O7 0.032(5) 0.029(5) 0.027(5) 0.003(4) -0.003(3) -0.004(3)
O8 0.029(5) 0.038(5) 0.031(5) -0.004(4) 0.000(3) 0.007(4)
OW41 0.052(6) 0.053(7) 0.029(5) 0.011(5) -0.005(4) -0.004(5)
OW42 0.044(6) 0.083(9) 0.040(6) -0.021(6) 0.001(5) 0.015(6)
N4 0.038(6) 0.047(7) 0.022(5) -0.005(5) -0.001(4) 0.002(5)
O41 0.033(5) 0.040(6) 0.043(6) 0.013(5) -0.012(4) -0.006(4)
O42 0.029(5) 0.030(5) 0.065(7) 0.010(5) 0.009(4) 0.000(4)
O43 0.040(6) 0.057(7) 0.043(6) 0.005(5) 0.002(4) -0.016(5)
OW51 0.037(6) 0.041(6) 0.057(7) -0.002(5) -0.011(5) -0.005(4)
OW52 0.045(6) 0.052(7) 0.038(6) 0.000(5) -0.017(4) 0.001(5)
N5 0.036(6) 0.035(6) 0.031(6) 0.003(5) -0.005(4) -0.002(5)
O51 0.038(6) 0.042(6) 0.059(7) 0.001(5) 0.003(5) -0.007(4)
O52 0.035(5) 0.052(7) 0.055(7) 0.012(6) 0.005(5) -0.003(4)
O53 0.047(7) 0.055(8) 0.072(9) 0.003(6) 0.013(6) 0.025(6)
OW61 0.124(12) 0.030(6) 0.054(8) -0.017(6) 0.006(8) 0.009(7)
OW62 0.081(9) 0.054(8) 0.068(9) -0.009(7) -0.022(7) -0.019(7)
N6 0.18(3) 0.029(9) 0.071(14) 0.005(9) -0.052(16) -0.037(12)
O61 0.154(16) 0.044(8) 0.053(9) -0.001(7) -0.016(9) 0.041(10)
O62 0.091(12) 0.069(11) 0.084(12) 0.026(9) -0.029(9) -0.026(9)
Cl1 0.181(9) 0.207(11) 0.090(6) 0.007(7) 0.036(6) 0.124(9)
OW1 0.114(13) 0.056(9) 0.082(12) -0.015(8) 0.025(9) 0.010(8)
OW2 0.17(2) 0.061(13) 0.29(4) -0.011(18) -0.10(2) -0.011(14)
N7 0.106(15) 0.101(16) 0.067(12) -0.052(12) 0.005(11) -0.072(13)
O71 0.117(14) 0.104(14) 0.080(12) -0.040(10) -0.004(10) -0.050(11)
072 0.17(2) 0.19(3) 0.15(2) -0.09(2) -0.025(18) -0.09(2)
073A 0.12(3) 0.20(5) 0.019(13) -0.02(2) -0.004(16) -0.09(3)
O73B 0.09(3) 0.08(3) 0.11(3) 0.01(2) 0.00(2) 0.00(2)

loop_
_atom_type_symbol
_atom_type_description
_atom_type_scat_dispersion_real
_atom_type_scat_dispersion_imag
_atom_type_scat_source
O O 0.0106 0.0060 'International Tables Vol C Tables 4.2.6.8 and 6.1.1.4'
Er Er -0.2586 4.9576 'International Tables Vol C Tables 4.2.6.8 and 6.1.1.4'
N N 0.0061 0.0033 'International Tables Vol C Tables 4.2.6.8 and 6.1.1.4'
Cl Cl 0.1484 0.1585 'International Tables Vol C Tables 4.2.6.8 and 6.1.1.4'

loop_
_geom_angle_atom_site_label_1
_geom_angle_atom_site_label_2
_geom_angle_atom_site_label_3
_geom_angle
_geom_angle_site_symmetry_1
_geom_angle_site_symmetry_3
_geom_angle_publ_flag
O1 Er1 O4 79.5(3) . . ?
O1 Er1 O3 129.2(3) . 2_666 ?
O4 Er1 O3 79.4(3) . 2_666 ?
O1 Er1 O2 78.8(3) . 2_666 ?
O4 Er1 O2 129.1(3) . 2_666 ?
O3 Er1 O2 79.8(3) 2_666 2_666 ?
O1 Er1 OW11 77.4(4) . . ?
O4 Er1 OW11 80.7(4) . . ?
O3 Er1 OW11 142.2(4) 2_666 . ?
O2 Er1 OW11 136.8(4) 2_666 . ?
O1 Er1 OW12 143.5(4) . . ?
O4 Er1 OW12 78.9(4) . . ?
O3 Er1 OW12 74.5(4) 2_666 . ?
O2 Er1 OW12 137.2(4) 2_666 . ?
OW11 Er1 OW12 70.3(4) . . ?
O1 Er1 O' 64.6(2) . . ?
O4 Er1 O' 64.6(2) . . ?
O3 Er1 O' 64.6(2) 2_666 . ?
O2 Er1 O' 64.5(2) 2_666 . ?
OW11 Er1 O' 131.7(3) . . ?
OW12 Er1 O' 128.6(3) . . ?
O1 Er1 O11 134.2(4) . . ?
O4 Er1 O11 145.6(4) . . ?
O3 Er1 O11 81.1(4) 2_666 . ?
O2 Er1 O11 74.0(4) 2_666 . ?
OW11 Er1 O11 98.3(4) . . ?
OW12 Er1 O11 68.6(4) . . ?
O' Er1 O11 129.4(3) . . ?
O1 Er1 O12 87.7(4) . . ?
O4 Er1 O12 147.4(4) . . ?
O3 Er1 O12 130.2(4) 2_666 . ?
O2 Er1 O12 76.3(4) 2_666 . ?
OW11 Er1 O12 67.3(4) . . ?
OW12 Er1 O12 95.0(4) . . ?
O' Er1 O12 135.0(3) . . ?
O11 Er1 O12 50.6(4) . . ?
O1 Er1 Er2 41.2(2) . . ?
O4 Er1 Er2 40.8(2) . . ?
O3 Er1 Er2 98.4(2) 2_666 . ?
O2 Er1 Er2 98.2(2) 2_666 . ?
OW11 Er1 Er2 86.9(3) . . ?
OW12 Er1 Er2 118.8(3) . . ?
O' Er1 Er2 44.925(13) . . ?
O11 Er1 Er2 172.2(3) . . ?
O12 Er1 Er2 127.7(3) . . ?
O1 Er1 Er3 98.5(2) . . ?
O4 Er1 Er3 40.9(2) . . ?
O3 Er1 Er3 41.1(2) 2_666 . ?
O2 Er1 Er3 98.6(2) 2_666 . ?
OW11 Er1 Er3 120.1(3) . . ?
OW12 Er1 Er3 83.8(3) . . ?
O' Er1 Er3 44.897(13) . . ?
O11 Er1 Er3 121.3(3) . . ?
O12 Er1 Er3 171.2(3) . . ?
Er2 Er1 Er3 59.712(15) . . ?
O1 Er1 Er3 41.1(2) . 2_666 ?
O4 Er1 Er3 98.3(2) . 2_666 ?
O3 Er1 Er3 98.2(2) 2_666 2_666 ?
O2 Er1 Er3 40.5(2) 2_666 2_666 ?
OW11 Er1 Er3 116.3(3) . 2_666 ?
OW12 Er1 Er3 172.5(3) . 2_666 ?
O' Er1 Er3 44.654(13) . 2_666 ?
O11 Er1 Er3 112.4(3) . 2_666 ?
O12 Er1 Er3 91.0(3) . 2_666 ?
Er2 Er1 Er3 59.941(15) . 2_666 ?
Er3 Er1 Er3 89.551(18) . 2_666 ?
O4 Er2 O1 79.9(3) . . ?
O4 Er2 O3 130.3(3) . . ?
O1 Er2 O3 79.7(3) . . ?
O4 Er2 O2 79.7(3) . . ?
O1 Er2 O2 129.8(3) . . ?
O3 Er2 O2 79.5(3) . . ?
O4 Er2 OW22 81.7(4) . . ?
O1 Er2 OW22 77.2(4) . . ?
O3 Er2 OW22 135.7(4) . . ?
O2 Er2 OW22 142.9(4) . . ?
O4 Er2 OW21 79.3(4) . . ?
O1 Er2 OW21 142.2(4) . . ?
O3 Er2 OW21 136.9(4) . . ?
O2 Er2 OW21 76.3(4) . . ?
OW22 Er2 OW21 68.9(4) . . ?
O4 Er2 O' 65.4(2) . . ?
O1 Er2 O' 65.0(2) . . ?
O3 Er2 O' 64.9(2) . . ?
O2 Er2 O' 64.8(2) . . ?
OW22 Er2 O' 132.8(3) . . ?
OW21 Er2 O' 130.6(3) . . ?
O4 Er2 O22 145.8(3) . . ?
O1 Er2 O22 132.2(3) . . ?
O3 Er2 O22 75.2(3) . . ?
O2 Er2 O22 84.5(3) . . ?
OW22 Er2 O22 93.5(4) . . ?
OW21 Er2 O22 67.5(4) . . ?
O' Er2 O22 132.7(3) . . ?
O4 Er2 O21 149.0(3) . . ?
O1 Er2 O21 83.5(3) . . ?
O3 Er2 O21 71.1(3) . . ?
O2 Er2 O21 130.4(3) . . ?
OW22 Er2 O21 69.2(4) . . ?
OW21 Er2 O21 99.1(4) . . ?
O' Er2 O21 129.0(3) . . ?
O22 Er2 O21 50.2(3) . . ?
O4 Er2 Er3 41.2(2) . . ?
O1 Er2 Er3 98.9(2) . . ?
O3 Er2 Er3 99.0(2) . . ?
O2 Er2 Er3 41.2(2) . . ?
OW22 Er2 Er3 121.5(3) . . ?
OW21 Er2 Er3 85.5(3) . . ?
O' Er2 Er3 45.229(12) . . ?
O22 Er2 Er3 124.5(2) . . ?
O21 Er2 Er3 169.3(2) . . ?
O4 Er2 Er1 41.4(2) . . ?
O1 Er2 Er1 41.1(2) . . ?
O3 Er2 Er1 99.3(2) . . ?
O2 Er2 Er1 99.1(2) . . ?
OW22 Er2 Er1 87.4(3) . . ?
OW21 Er2 Er1 119.3(3) . . ?
O' Er2 Er1 45.513(13) . . ?
O22 Er2 Er1 172.8(2) . . ?
O21 Er2 Er1 124.0(2) . . ?
Er3 Er2 Er1 60.286(16) . . ?
O4 Er2 Er3 99.3(2) . 2_666 ?
O1 Er2 Er3 41.4(2) . 2_666 ?
O3 Er2 Er3 41.1(2) . 2_666 ?
O2 Er2 Er3 98.6(2) . 2_666 ?
OW22 Er2 Er3 116.0(3) . 2_666 ?
OW21 Er2 Er3 174.8(3) . 2_666 ?
O' Er2 Er3 44.905(12) . 2_666 ?
O22 Er2 Er3 113.1(3) . 2_666 ?
O21 Er2 Er3 84.8(3) . 2_666 ?
Er3 Er2 Er3 90.134(17) . 2_666 ?
Er1 Er2 Er3 60.383(15) . 2_666 ?
O2 Er3 O4 80.1(3) . . ?
O2 Er3 O3 130.2(3) . 2_666 ?
O4 Er3 O3 79.9(3) . 2_666 ?
O2 Er3 O1 79.0(3) . 2_666 ?
O4 Er3 O1 129.8(3) . 2_666 ?
O3 Er3 O1 79.8(3) 2_666 2_666 ?
O2 Er3 OW32 75.7(3) . . ?
O4 Er3 OW32 77.7(4) . . ?
O3 Er3 OW32 141.5(4) 2_666 . ?
O1 Er3 OW32 138.0(4) 2_666 . ?
O2 Er3 OW31 141.6(4) . . ?
O4 Er3 OW31 78.3(4) . . ?
O3 Er3 OW31 76.0(4) 2_666 . ?
O1 Er3 OW31 138.5(4) 2_666 . ?
OW32 Er3 OW31 69.0(4) . . ?
O2 Er3 O' 65.2(2) . . ?
O4 Er3 O' 65.1(2) . . ?
O3 Er3 O' 65.0(2) 2_666 . ?
O1 Er3 O' 64.7(2) 2_666 . ?
OW32 Er3 O' 129.2(3) . . ?
OW31 Er3 O' 129.8(3) . . ?
O2 Er3 O31 131.9(3) . . ?
O4 Er3 O31 146.5(3) . . ?
O3 Er3 O31 83.3(3) 2_666 . ?
O1 Er3 O31 74.3(4) 2_666 . ?
OW32 Er3 O31 98.9(4) . . ?
OW31 Er3 O31 69.7(4) . . ?
O' Er3 O31 131.2(3) . . ?
O2 Er3 O32 85.0(3) . . ?
O4 Er3 O32 146.1(3) . . ?
O3 Er3 O32 131.5(3) 2_666 . ?
O1 Er3 O32 75.8(3) 2_666 . ?
OW32 Er3 O32 69.2(4) . . ?
OW31 Er3 O32 95.8(4) . . ?
O' Er3 O32 133.6(3) . . ?
O31 Er3 O32 50.1(3) . . ?
O2 Er3 Er2 41.8(2) . . ?
O4 Er3 Er2 41.0(2) . . ?
O3 Er3 Er2 98.9(2) 2_666 . ?
O1 Er3 Er2 98.7(2) 2_666 . ?
OW32 Er3 Er2 84.1(3) . . ?
OW31 Er3 Er2 118.0(3) . . ?
O' Er3 Er2 45.094(12) . . ?
O31 Er3 Er2 172.3(3) . . ?
O32 Er3 Er2 125.7(2) . . ?
O2 Er3 Er2 98.5(2) . 2_666 ?
O4 Er3 Er2 99.0(2) . 2_666 ?
O3 Er3 Er2 41.5(2) 2_666 2_666 ?
O1 Er3 Er2 41.1(2) 2_666 2_666 ?
OW32 Er3 Er2 173.7(3) . 2_666 ?
OW31 Er3 Er2 115.9(3) . 2_666 ?
O' Er3 Er2 44.772(12) . 2_666 ?
O31 Er3 Er2 86.9(3) . 2_666 ?
O32 Er3 Er2 113.3(2) . 2_666 ?
Er2 Er3 Er2 89.866(17) . 2_666 ?
O2 Er3 Er1 99.4(2) . . ?
O4 Er3 Er1 41.2(2) . . ?
O3 Er3 Er1 41.3(2) 2_666 . ?
O1 Er3 Er1 99.1(2) 2_666 . ?
OW32 Er3 Er1 117.6(3) . . ?
OW31 Er3 Er1 84.4(3) . . ?
O' Er3 Er1 45.348(13) . . ?
O31 Er3 Er1 123.6(3) . . ?
O32 Er3 Er1 172.5(2) . . ?
Er2 Er3 Er1 60.002(15) . . ?
Er2 Er3 Er1 60.323(16) 2_666 . ?
Er2 O' Er2 180.0 . 2_666 ?
Er2 O' Er3 90.323(18) . 2_666 ?
Er2 O' Er3 89.677(18) 2_666 2_666 ?
Er2 O' Er3 89.677(18) . . ?
Er2 O' Er3 90.323(18) 2_666 . ?
Er3 O' Er3 180.0 2_666 . ?
Er2 O' Er1 89.562(18) . . ?
Er2 O' Er1 90.438(18) 2_666 . ?
Er3 O' Er1 90.245(18) 2_666 . ?
Er3 O' Er1 89.755(18) . . ?
Er2 O' Er1 90.438(18) . 2_666 ?
Er2 O' Er1 89.562(18) 2_666 2_666 ?
Er3 O' Er1 89.755(18) 2_666 2_666 ?
Er3 O' Er1 90.245(18) . 2_666 ?
Er1 O' Er1 180.00(2) . 2_666 ?
Er1 O1 Er2 97.6(3) . . ?
Er1 O1 Er3 98.2(3) . 2_666 ?
Er2 O1 Er3 97.5(3) . 2_666 ?
Er3 O2 Er1 98.4(3) . 2_666 ?
Er3 O2 Er2 97.0(3) . . ?
Er1 O2 Er2 97.6(3) 2_666 . ?
Er3 O3 Er1 97.6(3) 2_666 2_666 ?
Er3 O3 Er2 97.4(3) 2_666 . ?
Er1 O3 Er2 97.7(3) 2_666 . ?
Er2 O4 Er3 97.8(4) . . ?
Er2 O4 Er1 97.8(3) . . ?
Er3 O4 Er1 97.8(3) . . ?
O13 N1 O11 123.0(16) . . ?
O13 N1 O12 121.7(16) . . ?
O11 N1 O12 115.3(13) . . ?
N1 O11 Er1 98.9(9) . . ?
N1 O12 Er1 95.2(9) . . ?
O23 N2 O22 120.6(13) . . ?
O23 N2 O21 123.1(12) . . ?
O22 N2 O21 116.3(10) . . ?
N2 O21 Er2 95.0(7) . . ?
N2 O22 Er2 98.4(8) . . ?
O33 N3 O32 123.0(13) . . ?
O33 N3 O31 120.0(12) . . ?
O32 N3 O31 116.8(11) . . ?
N3 O31 Er3 97.9(7) . . ?
N3 O32 Er3 94.8(8) . . ?
O8 Er4 O6 80.0(3) 2_575 . ?
O8 Er4 O7 80.4(3) 2_575 2_575 ?
O6 Er4 O7 130.8(3) . 2_575 ?
O8 Er4 O5 130.1(3) 2_575 . ?
O6 Er4 O5 79.8(3) . . ?
O7 Er4 O5 79.5(3) 2_575 . ?
O8 Er4 OW42 77.8(4) 2_575 . ?
O6 Er4 OW42 81.5(4) . . ?
O7 Er4 OW42 136.3(4) 2_575 . ?
O5 Er4 OW42 142.1(4) . . ?
O8 Er4 OW41 141.4(4) 2_575 . ?
O6 Er4 OW41 77.5(3) . . ?
O7 Er4 OW41 137.5(4) 2_575 . ?
O5 Er4 OW41 75.6(4) . . ?
OW42 Er4 OW41 68.3(4) . . ?
O8 Er4 O'' 65.4(2) 2_575 . ?
O6 Er4 O'' 65.5(2) . . ?
O7 Er4 O'' 65.2(2) 2_575 . ?
O5 Er4 O'' 64.7(2) . . ?
OW42 Er4 O'' 133.6(3) . . ?
OW41 Er4 O'' 129.0(3) . . ?
O8 Er4 O41 130.8(3) 2_575 . ?
O6 Er4 O41 145.4(3) . . ?
O7 Er4 O41 76.9(3) 2_575 . ?
O5 Er4 O41 87.4(3) . . ?
OW42 Er4 O41 89.7(4) . . ?
OW41 Er4 O41 68.2(4) . . ?
O'' Er4 O41 135.8(3) . . ?
O8 Er4 O42 81.3(3) 2_575 . ?
O6 Er4 O42 148.2(3) . . ?
O7 Er4 O42 70.2(4) 2_575 . ?
O5 Er4 O42 131.6(3) . . ?
OW42 Er4 O42 69.5(4) . . ?
OW41 Er4 O42 102.5(4) . . ?
O'' Er4 O42 127.4(3) . . ?
O41 Er4 O42 50.0(3) . . ?
O8 Er4 Er6 41.4(2) 2_575 . ?
O6 Er4 Er6 41.3(2) . . ?
O7 Er4 Er6 99.8(2) 2_575 . ?
O5 Er4 Er6 99.0(2) . . ?
OW42 Er4 Er6 88.0(3) . . ?
OW41 Er4 Er6 117.6(3) . . ?
O'' Er4 Er6 45.625(13) . . ?
O41 Er4 Er6 172.2(2) . . ?
O42 Er4 Er6 122.3(2) . . ?
O8 Er4 Er5 99.4(2) 2_575 . ?
O6 Er4 Er5 41.3(2) . . ?
O7 Er4 Er5 99.4(2) 2_575 . ?
O5 Er4 Er5 41.1(2) . . ?
OW42 Er4 Er5 121.2(3) . . ?
OW41 Er4 Er5 83.6(3) . . ?
O'' Er4 Er5 45.457(12) . . ?
O41 Er4 Er5 126.9(2) . . ?
O42 Er4 Er5 169.3(3) . . ?
Er6 Er4 Er5 60.370(16) . . ?
O8 Er4 Er5 41.7(2) 2_575 2_575 ?
O6 Er4 Er5 99.6(2) . 2_575 ?
O7 Er4 Er5 41.4(2) 2_575 2_575 ?
O5 Er4 Er5 98.7(2) . 2_575 ?
OW42 Er4 Er5 116.8(3) . 2_575 ?
OW41 Er4 Er5 173.9(3) . 2_575 ?
O'' Er4 Er5 45.176(12) . 2_575 ?
O41 Er4 Er5 114.1(2) . 2_575 ?
O42 Er4 Er5 82.8(3) . 2_575 ?
Er6 Er4 Er5 60.713(16) . 2_575 ?
Er5 Er4 Er5 90.633(17) . 2_575 ?
O5 Er5 O6 80.1(3) . . ?
O5 Er5 O7 129.2(3) . . ?
O6 Er5 O7 79.5(3) . . ?
O5 Er5 O8 78.7(3) . . ?
O6 Er5 O8 129.5(3) . . ?
O7 Er5 O8 79.5(3) . . ?
O5 Er5 OW52 75.2(3) . . ?
O6 Er5 OW52 76.6(3) . . ?
O7 Er5 OW52 141.7(4) . . ?
O8 Er5 OW52 138.5(4) . . ?
O5 Er5 OW51 141.8(4) . . ?
O6 Er5 OW51 77.3(3) . . ?
O7 Er5 OW51 76.0(3) . . ?
O8 Er5 OW51 138.9(4) . . ?
OW52 Er5 OW51 69.8(4) . . ?
O5 Er5 O51 130.7(4) . . ?
O6 Er5 O51 146.9(4) . . ?
O7 Er5 O51 86.3(3) . . ?
O8 Er5 O51 75.8(4) . . ?
OW52 Er5 O51 97.7(4) . . ?
OW51 Er5 O51 70.2(4) . . ?
O5 Er5 O'' 64.5(2) . . ?
O6 Er5 O'' 65.0(2) . . ?
O7 Er5 O'' 64.6(2) . . ?
O8 Er5 O'' 64.5(2) . . ?
OW52 Er5 O'' 127.7(3) . . ?
OW51 Er5 O'' 129.0(3) . . ?
O51 Er5 O'' 133.7(3) . . ?
O5 Er5 O52 83.3(3) . . ?
O6 Er5 O52 145.2(3) . . ?
O7 Er5 O52 133.6(3) . . ?
O8 Er5 O52 75.8(4) . . ?
OW52 Er5 O52 69.6(4) . . ?
OW51 Er5 O52 98.3(4) . . ?
O51 Er5 O52 49.9(3) . . ?
O'' Er5 O52 132.3(3) . . ?
O5 Er5 Er4 41.5(2) . . ?
O6 Er5 Er4 41.3(2) . . ?
O7 Er5 Er4 98.4(2) . . ?
O8 Er5 Er4 98.3(2) . . ?
OW52 Er5 Er4 82.9(3) . . ?
OW51 Er5 Er4 117.4(3) . . ?
O51 Er5 Er4 171.8(3) . . ?
O'' Er5 Er4 44.821(12) . . ?
O52 Er5 Er4 123.5(2) . . ?
O5 Er5 Er4 97.8(2) . 2_575 ?
O6 Er5 Er4 98.6(2) . 2_575 ?
O7 Er5 Er4 41.2(2) . 2_575 ?
O8 Er5 Er4 41.0(2) . 2_575 ?
OW52 Er5 Er4 172.0(3) . 2_575 ?
OW51 Er5 Er4 115.7(3) . 2_575 ?
O51 Er5 Er4 89.7(3) . 2_575 ?
O'' Er5 Er4 44.546(12) . 2_575 ?
O52 Er5 Er4 113.9(3) . 2_575 ?
Er4 Er5 Er4 89.367(17) . 2_575 ?
O5 Er5 Er6 98.8(2) . . ?
O6 Er5 Er6 40.9(2) . . ?
O7 Er5 Er6 41.2(2) . . ?
O8 Er5 Er6 98.9(2) . . ?
OW52 Er5 Er6 116.5(3) . . ?
OW51 Er5 Er6 83.7(3) . . ?
O51 Er5 Er6 126.2(3) . . ?
O'' Er5 Er6 45.280(13) . . ?
O52 Er5 Er6 173.9(3) . . ?
Er4 Er5 Er6 59.780(16) . . ?
Er4 Er5 Er6 60.180(16) 2_575 . ?
O6 Er6 O8 79.8(3) . 2_575 ?
O6 Er6 O7 79.8(3) . . ?
O8 Er6 O7 129.5(3) 2_575 . ?
O6 Er6 O5 129.1(3) . 2_575 ?
O8 Er6 O5 78.8(3) 2_575 2_575 ?
O7 Er6 O5 79.3(3) . 2_575 ?
O6 Er6 OW62 77.3(4) . . ?
O8 Er6 OW62 141.7(4) 2_575 . ?
O7 Er6 OW62 75.7(4) . . ?
O5 Er6 OW62 139.1(4) 2_575 . ?
O6 Er6 OW61 77.3(4) . . ?
O8 Er6 OW61 75.1(5) 2_575 . ?
O7 Er6 OW61 142.1(5) . . ?
O5 Er6 OW61 138.2(4) 2_575 . ?
OW62 Er6 OW61 70.1(6) . . ?
O6 Er6 O61 146.8(5) . . ?
O8 Er6 O61 86.3(6) 2_575 . ?
O7 Er6 O61 130.8(5) . . ?
O5 Er6 O61 76.3(4) 2_575 . ?
OW62 Er6 O61 96.4(6) . . ?
OW61 Er6 O61 70.0(5) . . ?
O6 Er6 O'' 65.0(2) . . ?
O8 Er6 O'' 64.8(2) 2_575 . ?
O7 Er6 O'' 64.7(2) . . ?
O5 Er6 O'' 64.1(2) 2_575 . ?
OW62 Er6 O'' 128.6(3) . . ?
OW61 Er6 O'' 128.3(3) . . ?
O61 Er6 O'' 134.1(5) . . ?
O6 Er6 O62 145.1(4) . . ?
O8 Er6 O62 134.5(4) 2_575 . ?
O7 Er6 O62 80.3(5) . . ?
O5 Er6 O62 74.2(5) 2_575 . ?
OW62 Er6 O62 70.1(5) . . ?
OW61 Er6 O62 102.4(6) . . ?
O61 Er6 O62 52.3(6) . . ?
O'' Er6 O62 128.9(5) . . ?
O6 Er6 N6 157.2(4) . . ?
O8 Er6 N6 111.6(7) 2_575 . ?
O7 Er6 N6 104.7(7) . . ?
O5 Er6 N6 73.5(4) 2_575 . ?
OW62 Er6 N6 82.2(5) . . ?
OW61 Er6 N6 86.5(6) . . ?
O61 Er6 N6 27.1(7) . . ?
O'' Er6 N6 137.3(4) . . ?
O62 Er6 N6 25.1(7) . . ?
O6 Er6 Er4 41.3(2) . . ?
O8 Er6 Er4 41.3(2) 2_575 . ?
O7 Er6 Er4 98.6(2) . . ?
O5 Er6 Er4 97.8(2) 2_575 . ?
OW62 Er6 Er4 117.5(3) . . ?
OW61 Er6 Er4 83.5(3) . . ?
O61 Er6 Er4 126.4(5) . . ?
O'' Er6 Er4 44.861(13) . . ?
O62 Er6 Er4 171.9(4) . . ?
N6 Er6 Er4 152.8(6) . . ?
O6 Er6 Er5 41.0(2) . . ?
O8 Er6 Er5 98.8(2) 2_575 . ?
O7 Er6 Er5 41.4(2) . . ?
O5 Er6 Er5 98.5(2) 2_575 . ?
OW62 Er6 Er5 83.5(3) . . ?
OW61 Er6 Er5 117.2(3) . . ?
O61 Er6 Er5 172.0(4) . . ?
O'' Er6 Er5 45.154(13) . . ?
O62 Er6 Er5 120.7(5) . . ?
N6 Er6 Er5 145.8(7) . . ?
Er4 Er6 Er5 59.850(16) . . ?
Er4 O'' Er4 180.00(3) 2_575 . ?
Er4 O'' Er5 90.278(18) 2_575 . ?
Er4 O'' Er5 89.722(17) . . ?
Er4 O'' Er5 89.722(17) 2_575 2_575 ?
Er4 O'' Er5 90.278(18) . 2_575 ?
Er5 O'' Er5 180.0 . 2_575 ?
Er4 O'' Er6 89.515(19) 2_575 2_575 ?
Er4 O'' Er6 90.485(19) . 2_575 ?
Er5 O'' Er6 90.434(19) . 2_575 ?
Er5 O'' Er6 89.566(19) 2_575 2_575 ?
Er4 O'' Er6 90.485(19) 2_575 . ?
Er4 O'' Er6 89.515(19) . . ?
Er5 O'' Er6 89.566(19) . . ?
Er5 O'' Er6 90.434(19) 2_575 . ?
Er6 O'' Er6 180.0 2_575 . ?
Er5 O5 Er4 97.5(3) . . ?
Er5 O5 Er6 99.0(3) . 2_575 ?
Er4 O5 Er6 97.8(3) . 2_575 ?
Er6 O6 Er4 97.4(3) . . ?
Er6 O6 Er5 98.1(3) . . ?
Er4 O6 Er5 97.4(3) . . ?
Er4 O7 Er6 98.0(3) 2_575 . ?
Er4 O7 Er5 97.4(3) 2_575 . ?
Er6 O7 Er5 97.4(3) . . ?
Er4 O8 Er6 97.3(3) 2_575 2_575 ?
Er4 O8 Er5 97.3(4) 2_575 . ?
Er6 O8 Er5 98.2(3) 2_575 . ?
O41 N4 O43 120.7(13) . . ?
O41 N4 O42 117.6(11) . . ?
O43 N4 O42 121.6(12) . . ?
N4 O41 Er4 99.6(8) . . ?
N4 O42 Er4 92.7(7) . . ?
O53 N5 O52 124.2(13) . . ?
O53 N5 O51 120.2(12) . . ?
O52 N5 O51 115.6(11) . . ?
N5 O51 Er5 99.8(8) . . ?
N5 O52 Er5 94.5(8) . . ?
O62 N6 O63 120(3) . . ?
O62 N6 O61 120.1(18) . . ?
O63 N6 O61 120(3) . . ?
O62 N6 Er6 60.9(11) . . ?
O63 N6 Er6 179(2) . . ?
O61 N6 Er6 59.2(9) . . ?
N6 O61 Er6 93.7(13) . . ?
N6 O62 Er6 94.0(14) . . ?
072 N7 073A 108(3) . . ?
072 N7 O73B 121(3) . . ?
073A N7 O73B 55(3) . . ?
072 N7 O71 117(3) . . ?
073A N7 O71 121(2) . . ?
O73B N7 O71 119(3) . . ?
O73B 073A N7 63(3) . . ?
073A O73B N7 62(3) . . ?

loop_
_geom_bond_atom_site_label_1
_geom_bond_atom_site_label_2
_geom_bond_distance
_geom_bond_site_symmetry_2
_geom_bond_publ_flag
Er1 O1 2.315(8) . ?
Er1 O4 2.327(9) . ?
Er1 O3 2.329(9) 2_666 ?
Er1 O2 2.334(8) 2_666 ?
Er1 OW11 2.411(11) . ?
Er1 OW12 2.475(11) . ?
Er1 O' 2.4884(6) . ?
Er1 O11 2.489(12) . ?
Er1 O12 2.542(12) . ?
Er1 Er2 3.4879(8) . ?
Er1 Er3 3.4979(8) . ?
Er1 Er3 3.5128(8) 2_666 ?
Er2 O4 2.302(9) . ?
Er2 O1 2.319(9) . ?
Er2 O3 2.337(9) . ?
Er2 O2 2.337(9) . ?
Er2 OW22 2.363(11) . ?
Er2 OW21 2.428(10) . ?
Er2 O' 2.4632(5) . ?
Er2 O22 2.496(10) . ?
Er2 O21 2.560(9) . ?
Er2 Er3 3.4777(7) . ?
Er2 Er3 3.4973(8) 2_666 ?
Er3 O2 2.307(9) . ?
Er3 O4 2.313(9) . ?
Er3 O3 2.320(9) 2_666 ?
Er3 O1 2.331(10) 2_666 ?
Er3 OW32 2.426(10) . ?
Er3 OW31 2.462(11) . ?
Er3 O' 2.4689(5) . ?
Er3 O31 2.503(10) . ?
Er3 O32 2.581(11) . ?
Er3 Er2 3.4973(8) 2_666 ?
O' Er2 2.4632(5) 2_666 ?
O' Er3 2.4689(5) 2_666 ?
O' Er1 2.4884(6) 2_666 ?
O1 Er3 2.331(10) 2_666 ?
O2 Er1 2.334(8) 2_666 ?
O3 Er3 2.320(9) 2_666 ?
O3 Er1 2.329(9) 2_666 ?
N1 O13 1.212(18) . ?
N1 O11 1.253(18) . ?
N1 O12 1.293(19) . ?
N2 O23 1.228(15) . ?
N2 O22 1.257(15) . ?
N2 O21 1.268(15) . ?
N3 O33 1.240(15) . ?
N3 O32 1.254(14) . ?
N3 O31 1.276(16) . ?
Er4 O8 2.311(9) 2_575 ?
Er4 O6 2.313(9) . ?
Er4 O7 2.320(9) 2_575 ?
Er4 O5 2.322(9) . ?
Er4 OW42 2.396(12) . ?
Er4 OW41 2.416(10) . ?
Er4 O'' 2.4511(5) . ?
Er4 O41 2.476(10) . ?
Er4 O42 2.603(9) . ?
Er4 Er6 3.4747(8) . ?
Er4 Er5 3.4772(7) . ?
Er4 Er5 3.4941(8) 2_575 ?
Er5 O5 2.303(9) . ?
Er5 O6 2.315(9) . ?
Er5 O7 2.331(9) . ?
Er5 O8 2.344(10) . ?
Er5 OW52 2.428(10) . ?
Er5 OW51 2.432(11) . ?
Er5 O51 2.470(11) . ?
Er5 O'' 2.4783(5) . ?
Er5 O52 2.583(12) . ?
Er5 Er4 3.4941(8) 2_575 ?
Er5 Er6 3.4954(8) . ?
Er6 O6 2.312(9) . ?
Er6 O8 2.317(9) 2_575 ?
Er6 O7 2.321(9) . ?
Er6 O5 2.330(9) 2_575 ?
Er6 OW62 2.448(13) . ?
Er6 OW61 2.450(12) . ?
Er6 O61 2.474(13) . ?
Er6 O'' 2.4837(6) . ?
Er6 O62 2.518(15) . ?
Er6 N6 2.876(18) . ?
O'' Er4 2.4511(5) 2_575 ?
O'' Er5 2.4783(5) 2_575 ?
O'' Er6 2.4837(6) 2_575 ?
O5 Er6 2.330(9) 2_575 ?
O7 Er4 2.320(9) 2_575 ?
O8 Er4 2.311(9) 2_575 ?
O8 Er6 2.317(9) 2_575 ?
N4 O41 1.243(15) . ?
N4 O43 1.248(15) . ?
N4 O42 1.272(15) . ?
N5 O53 1.237(15) . ?
N5 O52 1.257(15) . ?
N5 O51 1.265(16) . ?
N6 O62 1.22(3) . ?
N6 O63 1.29(3) . ?
N6 O61 1.31(3) . ?
N7 072 1.20(3) . ?
N7 073A 1.21(4) . ?
N7 O73B 1.22(4) . ?
N7 O71 1.28(2) . ?
073A O73B 1.12(6) . ?
